data_7132656
loop_
_publ_author_name
'De Tovar, Jonathan'
'Philouze, Christian'
'Thibon-Pourret, Aurore'
'Belle, Catherine'

_publ_section_title
;
 Insights into non-covalent interactions in dicopper(II,II) complexes
 bearing a naphthyridine scaffold: anion-dictated electrochemistry.
;
_journal_issue 16
_journal_name_full 'Chemical communications (Cambridge, England)'
_journal_page_first 2228
_journal_page_last 2231
_journal_paper_doi 10.1039/d3cc06264c
_journal_volume 60
_journal_year 2024
_chemical_formula_moiety 'C30 H36 Cu2 N10 O2, 2(Cl O4), 2(C3 H6 O)'
_chemical_formula_sum 'C36 H48 Cl2 Cu2 N10 O12'
_chemical_formula_weight 1010.82
_space_group_crystal_system triclinic
_space_group_IT_number 2
_space_group_name_Hall '-P 1'
_space_group_name_H-M_alt 'P -1'
_atom_sites_solution_hydrogens mixed
_audit_creation_date 2024-01-16
_audit_creation_method
;
Olex2 1.5
(compiled 2023.08.24 svn.re1ec141 for OlexSys, GUI svn.r6817)
;
_audit_update_record
;
2024-01-16 deposited with the CCDC.	2024-01-29 downloaded from the CCDC.
;
_cell_angle_alpha 106.82(3)
_cell_angle_beta 96.99(3)
_cell_angle_gamma 110.12(3)
_cell_formula_units_Z 2
_cell_length_a 11.652(2)
_cell_length_b 13.232(3)
_cell_length_c 16.020(3)
_cell_measurement_reflns_used 51188
_cell_measurement_temperature 200.00
_cell_measurement_theta_max 27.500
_cell_measurement_theta_min 1.370
_cell_volume 2151.7(11)
_computing_cell_refinement EvalCCD
_computing_data_collection Collect
_computing_data_reduction EvalCCD
_computing_molecular_graphics 'Olex2 1.5 (Dolomanov et al., 2009)'
_computing_publication_material 'Olex2 1.5 (Dolomanov et al., 2009)'
_computing_structure_refinement 'SHELXL 2019/3 (Sheldrick, 2015)'
_diffrn_ambient_temperature 200.00
_diffrn_detector 'CCD area detector'
_diffrn_detector_type 'APEX II'
_diffrn_measured_fraction_theta_full 0.998
_diffrn_measured_fraction_theta_max 0.993
_diffrn_measurement_device '\k-geometry 4 circles diffractometer'
_diffrn_measurement_device_type Incoatec-Bruker-AXS-enraf-noniusKappaAPEXII
_diffrn_measurement_method '\f and \w scans'
_diffrn_radiation_collimation 'Montel optic'
_diffrn_radiation_detector CCD
_diffrn_radiation_monochromator 'Multilayer mirrors'
_diffrn_radiation_probe x-ray
_diffrn_radiation_type MoK\a
_diffrn_radiation_wavelength 0.71073
_diffrn_reflns_av_R_equivalents 0.0306
_diffrn_reflns_av_unetI/netI 0.0206
_diffrn_reflns_Laue_measured_fraction_full 0.998
_diffrn_reflns_Laue_measured_fraction_max 0.993
_diffrn_reflns_limit_h_max 15
_diffrn_reflns_limit_h_min -15
_diffrn_reflns_limit_k_max 17
_diffrn_reflns_limit_k_min -17
_diffrn_reflns_limit_l_max 20
_diffrn_reflns_limit_l_min -20
_diffrn_reflns_number 51188
_diffrn_reflns_point_group_measured_fraction_full 0.998
_diffrn_reflns_point_group_measured_fraction_max 0.993
_diffrn_reflns_theta_full 25.242
_diffrn_reflns_theta_max 27.500
_diffrn_reflns_theta_min 1.370
_diffrn_source 'Incoatec ISG250'
_diffrn_source_target Mo
_diffrn_source_type 'Microfocus sealed tube'
_exptl_absorpt_coefficient_mu 1.185
_exptl_absorpt_correction_T_max 1
_exptl_absorpt_correction_T_min 0.741443
_exptl_absorpt_correction_type multi-scan
_exptl_absorpt_process_details
;
SADABS-2004/1 (Bruker,2004) was used for absorption correction.
R(int) was 0.0731 before and 0.0304 after correction.
The Ratio of minimum to maximum transmission is 0.7414.
The \l/2 correction factor is 0.0015.
;
_exptl_crystal_colour colourless
_exptl_crystal_colour_primary colourless
_exptl_crystal_density_diffrn 1.560
_exptl_crystal_description plate
_exptl_crystal_F_000 1044
_exptl_crystal_size_max 0.28
_exptl_crystal_size_mid 0.24
_exptl_crystal_size_min 0.08
_refine_diff_density_max 0.492
_refine_diff_density_min -0.557
_refine_diff_density_rms 0.056
_refine_ls_extinction_method none
_refine_ls_goodness_of_fit_ref 1.089
_refine_ls_hydrogen_treatment constr
_refine_ls_matrix_type full
_refine_ls_number_parameters 686
_refine_ls_number_reflns 9831
_refine_ls_number_restraints 311
_refine_ls_restrained_S_all 1.078
_refine_ls_R_factor_all 0.0368
_refine_ls_R_factor_gt 0.0294
_refine_ls_shift/su_max 0.001
_refine_ls_shift/su_mean 0.000
_refine_ls_structure_factor_coef Fsqd
_refine_ls_weighting_details 'w=1/[\s^2^(Fo^2^)+(0.0310P)^2^+1.7934P] where P=(Fo^2^+2Fc^2^)/3'
_refine_ls_weighting_scheme calc
_refine_ls_wR_factor_gt 0.0742
_refine_ls_wR_factor_ref 0.0804
_reflns_Friedel_coverage 0.000
_reflns_number_gt 8665
_reflns_number_total 9831
_reflns_threshold_expression 'I > 2\s(I)'
_cod_data_source_file d3cc06264c2.cif
_cod_data_source_block recup
_cod_depositor_comments 'Adding full bibliography for 7132656--7132660.cif.'
_cod_original_cell_volume 2151.7(9)
_cod_database_code 7132656
_shelx_shelxl_version_number 2019/3
_shelx_space_group_comment
;
The symmetry employed for this shelxl refinement is uniquely defined
by the following loop, which should always be used as a source of
symmetry information in preference to the above space-group names.
They are only intended as comments.
;
_olex2_refinement_description
;
1. Fixed Uiso
 At 1.2 times of:
  All C(H) groups
 At 1.5 times of:
  All C(H,H,H) groups, All O(H) groups
2. Restrained distances
 O12A-C34A
 1.2 with sigma of 0.02
 C34A-C35A
 1.5 with sigma of 0.02
 C34A-C33A
 1.5 with sigma of 0.02
 O12A-C35A
 2.3 with sigma of 0.02
 O12A-C33A
 2.3 with sigma of 0.02
 C35A-C33A
 2.5 with sigma of 0.02
 O12B-C34B
 1.2 with sigma of 0.02
 C35B-C34B
 1.5 with sigma of 0.02
 C34B-C33B
 1.5 with sigma of 0.02
 O12B-C35B
 2.3 with sigma of 0.02
 O12B-C33B
 2.3 with sigma of 0.02
 C35B-C33B
 2.5 with sigma of 0.02
3. Rigid bond restraints
 Cl2, O8A, O10A, O9A, O8B, O7B, O7A, O10B, O9B
 with sigma for 1-2 distances of 0.01 and sigma for 1-3 distances of 0.01
 C34B, C33B, O12B, C35B, O12A, C34A, C35A, C33A
 with sigma for 1-2 distances of 0.01 and sigma for 1-3 distances of 0.01
 O12A, C35B, C34A, C34B, O12B, C33A, C33B, C35A, O12C, C33C, C34C, C35C
 with sigma for 1-2 distances of 0.01 and sigma for 1-3 distances of 0.01
4. Uiso/Uaniso restraints and constraints
Cl2 \\sim O8A \\sim O10A \\sim O9A \\sim O8B \\sim O7B \\sim O7A \\sim O10B
\\sim O9B: within 1.7A with sigma of 0.04 and sigma for terminal atoms of 0.08
within 1.7A
O12B \\sim C33B \\sim C34B \\sim C35B \\sim C33A \\sim O12A \\sim C34A \\sim
C35A \\sim O12C \\sim C33C \\sim C34C \\sim C35C: within 1.7A with sigma of
0.04 and sigma for terminal atoms of 0.08 within 1.7A
O12A \\sim O12B \\sim C34B \\sim C34A \\sim C35B \\sim C33A \\sim C33B \\sim
C35A: within 1.7A with sigma of 0.04 and sigma for terminal atoms of 0.08
within 1.7A
5. Others
 Sof(O8A)=Sof(O10A)=Sof(O9A)=Sof(O7A)=1-FVAR(1)
 Sof(O8B)=Sof(O7B)=Sof(O10B)=Sof(O9B)=FVAR(1)
 Sof(C33B)=Sof(H33D)=Sof(H33E)=Sof(H33F)=Sof(O12B)=Sof(C34B)=Sof(C35B)=
 Sof(H35D)=Sof(H35E)=Sof(H35F)=0.8*(1-FVAR(3))
 Sof(O12A)=Sof(C34A)=Sof(C35A)=Sof(H35A)=Sof(H35B)=Sof(H35C)=Sof(C33A)=
 Sof(H33A)=Sof(H33B)=Sof(H33C)=0.8*FVAR(3)
 Fixed Sof: O12C(0.2) C34C(0.2) C33C(0.2) H33G(0.2) H33H(0.2) H33I(0.2)
 C35C(0.2) H35G(0.2) H35H(0.2) H35I(0.2)
6.a Free rotating group:
 O1(H1), O2(H2)
6.b Ternary CH refined with riding coordinates:
 C00T(H00T), C9(H9)
6.c Aromatic/amide H refined with riding coordinates:
 C27(H27), C17(H17), C22(H22), C12(H12), C7(H7), C2(H2A), C6(H6), C3(H3)
6.d Idealised Me refined as rotating group:
 C10(H10A,H10B,H10C), C14(H14A,H14B,H14C), C29(H29A,H29B,H29C), C20(H20A,H20B,
 H20C), C15(H15A,H15B,H15C), C24(H24A,H24B,H24C), C19(H19A,H19B,H19C), C25(H25A,
 H25B,H25C), C32(H32A,H32B,H32C), C30(H30A,H30B,H30C), C35A(H35A,H35B,H35C),
 C33A(H33A,H33B,H33C), C33B(H33D,H33E,H33F), C35B(H35D,H35E,H35F), C33C(H33G,
 H33H,H33I), C35C(H35G,H35H,H35I)
;
_olex2_submission_special_instructions 'No special instructions were received'

loop_
_space_group_symop_operation_xyz
'x, y, z'
'-x, -y, -z'

loop_
_atom_site_label
_atom_site_type_symbol
_atom_site_fract_x
_atom_site_fract_y
_atom_site_fract_z
_atom_site_U_iso_or_equiv
_atom_site_adp_type
_atom_site_occupancy
_atom_site_site_symmetry_order
_atom_site_calc_flag
_atom_site_refinement_flags_posn
_atom_site_refinement_flags_adp
_atom_site_refinement_flags_occupancy
_atom_site_disorder_assembly
_atom_site_disorder_group
Cu1 Cu 0.49381(2) 0.67889(2) 0.14762(2) 0.02099(6) Uani 1 1 d . . . . .
Cu2 Cu 0.31875(2) 0.50588(2) 0.18742(2) 0.02078(6) Uani 1 1 d . . . . .
Cl1 Cl 0.67868(5) 0.50151(4) 0.35260(3) 0.03302(11) Uani 1 1 d . . . . .
Cl2 Cl 0.26533(5) 0.88855(5) 0.26715(4) 0.04241(13) Uani 1 1 d . U . . .
O1 O 0.47093(12) 0.52682(11) 0.14470(9) 0.0238(3) Uani 1 1 d G . . . .
H1 H 0.527546 0.527674 0.186883 0.036 Uiso 1 1 d G U . . .
O2 O 0.31229(12) 0.61220(11) 0.12806(9) 0.0232(3) Uani 1 1 d G . . . .
H2 H 0.290218 0.660754 0.156350 0.035 Uiso 1 1 d G U . . .
N1 N 0.54250(14) 0.77383(13) 0.30240(10) 0.0216(3) Uani 1 1 d . . . . .
N5 N 0.32613(15) 0.37881(14) 0.22802(11) 0.0265(3) Uani 1 1 d . . . . .
N9 N 0.29333(15) 0.37549(13) 0.30647(11) 0.0250(3) Uani 1 1 d . . . . .
N7 N 0.74914(14) 0.85278(13) 0.21615(11) 0.0257(3) Uani 1 1 d . . . . .
N2 N 0.40370(14) 0.62510(13) 0.33389(10) 0.0213(3) Uani 1 1 d . . . . .
N10 N 0.13900(14) 0.45298(14) 0.29760(10) 0.0241(3) Uani 1 1 d . . . . .
N8 N 0.59472(15) 0.92663(13) 0.19088(11) 0.0264(3) Uani 1 1 d . . . . .
N4 N 0.50312(15) 0.82594(14) 0.13120(11) 0.0264(3) Uani 1 1 d . . . . .
O4 O 0.79237(15) 0.55367(16) 0.42390(12) 0.0475(4) Uani 1 1 d . . . . .
N3 N 0.68130(15) 0.73888(13) 0.16526(11) 0.0254(3) Uani 1 1 d . . . . .
N6 N 0.15081(15) 0.47979(14) 0.22191(10) 0.0248(3) Uani 1 1 d . . . . .
O8A O 0.1928(12) 0.9308(12) 0.3277(8) 0.0459(19) Uani 0.575(8) 1 d . U P A 2
O6 O 0.57488(17) 0.50246(19) 0.39071(14) 0.0578(5) Uani 1 1 d . . . . .
O11 O 1.0665(2) 0.84071(18) 0.54898(14) 0.0637(5) Uani 1 1 d . . . . .
O5 O 0.6599(2) 0.38565(17) 0.30734(17) 0.0717(6) Uani 1 1 d . . . . .
O10A O 0.3937(11) 0.9622(11) 0.2929(9) 0.063(3) Uani 0.575(8) 1 d . U P A 2
C11 C 0.29623(18) 0.28088(17) 0.32293(15) 0.0297(4) Uani 1 1 d . . . . .
C1 C 0.62409(17) 0.88206(16) 0.32921(12) 0.0238(4) Uani 1 1 d . . . . .
C21 C 0.87307(18) 0.88503(18) 0.21620(14) 0.0287(4) Uani 1 1 d . . . . .
C8 C 0.34937(17) 0.58476(16) 0.39165(12) 0.0228(3) Uani 1 1 d . . . . .
C13 C 0.3527(2) 0.28663(17) 0.19613(15) 0.0318(4) Uani 1 1 d . . . . .
C28 C 0.4369(2) 0.85579(18) 0.07615(14) 0.0301(4) Uani 1 1 d . . . . .
C00T C 0.68527(18) 0.92236(16) 0.25900(13) 0.0259(4) Uani 1 1 d . . . . .
H00T H 0.750227 1.002572 0.290939 0.031 Uiso 1 1 calc R U . . .
C16 C 0.01972(18) 0.42525(17) 0.30794(13) 0.0268(4) Uani 1 1 d . . . . .
C9 C 0.25077(17) 0.46041(16) 0.35527(12) 0.0234(4) Uani 1 1 d . . . . .
H9 H 0.225502 0.440357 0.407765 0.028 Uiso 1 1 calc R U . . .
O3 O 0.6909(2) 0.5632(2) 0.29298(16) 0.0804(8) Uani 1 1 d . . . . .
C18 C 0.03677(18) 0.46984(18) 0.18517(13) 0.0283(4) Uani 1 1 d . . . . .
C5 C 0.48764(16) 0.73680(15) 0.36439(12) 0.0211(3) Uani 1 1 d . . . . .
C4 C 0.51483(18) 0.81022(17) 0.45451(12) 0.0264(4) Uani 1 1 d . . . . .
C23 C 0.76420(18) 0.69916(18) 0.13448(13) 0.0279(4) Uani 1 1 d . . . . .
C10 C 0.2621(2) 0.25401(19) 0.40298(16) 0.0375(5) Uani 1 1 d . . . . .
H10A H 0.323396 0.313391 0.457775 0.056 Uiso 1 1 calc R U . . .
H10B H 0.262695 0.178828 0.398760 0.056 Uiso 1 1 calc R U . . .
H10C H 0.177680 0.252140 0.405050 0.056 Uiso 1 1 calc R U . . .
C27 C 0.4866(2) 0.97581(19) 0.10154(16) 0.0370(5) Uani 1 1 d . . . . .
H27 H 0.456837 1.019085 0.073256 0.044 Uiso 1 1 calc R U . . .
C17 C -0.04750(19) 0.43558(19) 0.23666(14) 0.0320(4) Uani 1 1 d . . . . .
H17 H -0.134395 0.422098 0.224608 0.038 Uiso 1 1 calc R U . . .
C22 C 0.88458(19) 0.78790(19) 0.16532(14) 0.0338(4) Uani 1 1 d . . . . .
H22 H 0.960274 0.781916 0.153223 0.041 Uiso 1 1 calc R U . . .
C26 C 0.5860(2) 1.01901(17) 0.17460(15) 0.0326(4) Uani 1 1 d . . . . .
C12 C 0.3343(2) 0.22373(18) 0.25367(16) 0.0355(5) Uani 1 1 d . . . . .
H12 H 0.346137 0.154351 0.246003 0.043 Uiso 1 1 calc R U . . .
C7 C 0.37171(19) 0.65092(18) 0.48274(13) 0.0301(4) Uani 1 1 d . . . . .
H7 H 0.330412 0.617751 0.521795 0.036 Uiso 1 1 calc R U . . .
C2 C 0.65540(19) 0.96119(17) 0.41712(14) 0.0321(4) Uani 1 1 d . . . . .
H2A H 0.713731 1.038466 0.432739 0.038 Uiso 1 1 calc R U . . .
C6 C 0.4539(2) 0.76374(19) 0.51405(13) 0.0327(4) Uani 1 1 d . . . . .
H6 H 0.469910 0.810490 0.575203 0.039 Uiso 1 1 calc R U . . .
C14 C 0.3953(3) 0.2623(2) 0.11122(18) 0.0472(6) Uani 1 1 d . . . . .
H14A H 0.358642 0.292588 0.070932 0.071 Uiso 1 1 calc R U . . .
H14B H 0.367723 0.178908 0.081821 0.071 Uiso 1 1 calc R U . . .
H14C H 0.487476 0.299278 0.125091 0.071 Uiso 1 1 calc R U . . .
C29 C 0.3282(2) 0.7676(2) 0.00142(15) 0.0400(5) Uani 1 1 d . . . . .
H29A H 0.337866 0.694169 -0.015624 0.060 Uiso 1 1 calc R U . . .
H29B H 0.325075 0.792534 -0.050454 0.060 Uiso 1 1 calc R U . . .
H29C H 0.249865 0.757870 0.021017 0.060 Uiso 1 1 calc R U . . .
C3 C 0.6009(2) 0.92543(18) 0.47951(14) 0.0344(5) Uani 1 1 d . . . . .
H3 H 0.620608 0.977558 0.539366 0.041 Uiso 1 1 calc R U . . .
C20 C 0.9680(2) 1.00567(19) 0.26321(17) 0.0403(5) Uani 1 1 d . . . . .
H20A H 0.943959 1.057166 0.238478 0.060 Uiso 1 1 calc R U . . .
H20B H 1.051133 1.010108 0.254370 0.060 Uiso 1 1 calc R U . . .
H20C H 0.971334 1.028978 0.327655 0.060 Uiso 1 1 calc R U . . .
C15 C -0.0198(2) 0.3904(2) 0.38383(15) 0.0375(5) Uani 1 1 d . . . . .
H15A H -0.021467 0.313454 0.375438 0.056 Uiso 1 1 calc R U . . .
H15B H -0.104085 0.389079 0.385338 0.056 Uiso 1 1 calc R U . . .
H15C H 0.040236 0.445597 0.440666 0.056 Uiso 1 1 calc R U . . .
C24 C 0.7243(2) 0.5767(2) 0.07594(15) 0.0383(5) Uani 1 1 d . . . . .
H24A H 0.729802 0.530902 0.113416 0.057 Uiso 1 1 calc R U . . .
H24B H 0.779777 0.571523 0.034972 0.057 Uiso 1 1 calc R U . . .
H24C H 0.637183 0.547196 0.040881 0.057 Uiso 1 1 calc R U . . .
C19 C 0.0122(2) 0.4936(2) 0.10076(15) 0.0412(5) Uani 1 1 d . . . . .
H19A H 0.021990 0.573867 0.115869 0.062 Uiso 1 1 calc R U . . .
H19B H -0.073924 0.442315 0.065205 0.062 Uiso 1 1 calc R U . . .
H19C H 0.072316 0.480274 0.065737 0.062 Uiso 1 1 calc R U . . .
C25 C 0.6724(3) 1.13956(19) 0.23156(19) 0.0472(6) Uani 1 1 d . . . . .
H25A H 0.672041 1.151483 0.294802 0.071 Uiso 1 1 calc R U . . .
H25B H 0.643853 1.193187 0.213154 0.071 Uiso 1 1 calc R U . . .
H25C H 0.758084 1.153304 0.224179 0.071 Uiso 1 1 calc R U . . .
C31 C 1.0236(3) 0.8005(2) 0.46846(18) 0.0491(6) Uani 1 1 d . . . . .
C32 C 0.9290(4) 0.8327(3) 0.4260(3) 0.0782(11) Uani 1 1 d . . . . .
H32A H 0.901660 0.878709 0.472755 0.117 Uiso 1 1 calc R U . . .
H32B H 0.856245 0.762892 0.387056 0.117 Uiso 1 1 calc R U . . .
H32C H 0.966143 0.877915 0.390024 0.117 Uiso 1 1 calc R U . . .
C30 C 1.0654(4) 0.7176(3) 0.4100(3) 0.0862(12) Uani 1 1 d . . . . .
H30A H 1.110415 0.752221 0.370855 0.129 Uiso 1 1 calc R U . . .
H30B H 0.991673 0.647384 0.373124 0.129 Uiso 1 1 calc R U . . .
H30C H 1.121627 0.698555 0.447561 0.129 Uiso 1 1 calc R U . . .
O9A O 0.2139(4) 0.8977(7) 0.1784(3) 0.091(3) Uani 0.575(8) 1 d . U P A 2
O12A O 0.8246(10) 1.0419(9) 0.0742(7) 0.095(3) Uani 0.514(6) 1 d D U P B 1
O8B O 0.3039(5) 0.8249(6) 0.3269(5) 0.062(2) Uani 0.425(8) 1 d . U P A 1
C34A C 0.8985(8) 1.0849(8) 0.0386(6) 0.0629(19) Uani 0.514(6) 1 d D U P B 1
O7B O 0.2128(5) 0.8037(5) 0.1833(3) 0.064(2) Uani 0.425(8) 1 d . U P A 1
O7A O 0.2458(7) 0.7790(4) 0.2531(6) 0.111(4) Uani 0.575(8) 1 d . U P A 2
O10B O 0.3794(16) 0.9791(14) 0.2794(14) 0.061(4) Uani 0.425(8) 1 d . U P A 1
O9B O 0.1875(19) 0.9269(18) 0.3066(12) 0.058(4) Uani 0.425(8) 1 d . U P A 1
C35A C 0.8746(8) 1.0448(7) -0.0597(4) 0.082(2) Uani 0.514(6) 1 d D U P B 1
H35A H 0.800717 0.971472 -0.085875 0.123 Uiso 0.514(6) 1 calc R U P B 1
H35B H 0.948235 1.034084 -0.077724 0.123 Uiso 0.514(6) 1 calc R U P B 1
H35C H 0.858759 1.102107 -0.081299 0.123 Uiso 0.514(6) 1 calc R U P B 1
C33A C 1.0124(11) 1.1884(8) 0.0922(7) 0.102(4) Uani 0.514(6) 1 d D U P B 1
H33A H 0.993204 1.233401 0.144686 0.152 Uiso 0.514(6) 1 calc R U P B 1
H33B H 1.040523 1.235189 0.055237 0.152 Uiso 0.514(6) 1 calc R U P B 1
H33C H 1.079300 1.165490 0.112209 0.152 Uiso 0.514(6) 1 calc R U P B 1
C33B C 1.032(2) 1.194(2) 0.0320(16) 0.089(7) Uiso 0.286(6) 1 d D U P B 2
H33D H 1.049658 1.275909 0.049478 0.133 Uiso 0.286(6) 1 calc R U P B 2
H33E H 0.997296 1.156164 -0.033210 0.133 Uiso 0.286(6) 1 calc R U P B 2
H33F H 1.110460 1.184166 0.048761 0.133 Uiso 0.286(6) 1 calc R U P B 2
O12B O 0.9595(14) 1.1761(9) 0.1579(7) 0.118(5) Uani 0.286(6) 1 d D U P B 2
C34B C 0.9395(17) 1.1404(15) 0.0789(10) 0.071(4) Uani 0.286(6) 1 d D U P B 2
C35B C 0.835(2) 1.0306(18) 0.0198(13) 0.099(7) Uani 0.286(6) 1 d D U P B 2
H35D H 0.776997 1.046463 -0.019314 0.149 Uiso 0.286(6) 1 calc R U P B 2
H35E H 0.789070 0.992051 0.056802 0.149 Uiso 0.286(6) 1 calc R U P B 2
H35F H 0.869029 0.980606 -0.017264 0.149 Uiso 0.286(6) 1 calc R U P B 2
O12C O 1.0408(18) 1.0303(19) 0.001(3) 0.173(10) Uani 0.2 1 d . U P C -3
C34C C 0.961(2) 1.0683(18) 0.0312(16) 0.088(5) Uani 0.2 1 d . U P C -3
C33C C 0.825(4) 1.017(3) 0.060(4) 0.113(15) Uani 0.2 1 d . U P C -3
H33G H 0.776803 0.936102 0.022134 0.169 Uiso 0.2 1 calc R U P C -3
H33H H 0.775309 1.061901 0.052668 0.169 Uiso 0.2 1 calc R U P C -3
H33I H 0.842783 1.023303 0.123504 0.169 Uiso 0.2 1 calc R U P C -3
C35C C 1.010(4) 1.201(3) 0.039(3) 0.093(9) Uani 0.2 1 d . U P C -3
H35G H 1.095651 1.244059 0.077981 0.140 Uiso 0.2 1 calc R U P C -3
H35H H 0.953642 1.235069 0.063860 0.140 Uiso 0.2 1 calc R U P C -3
H35I H 1.011368 1.205683 -0.021297 0.140 Uiso 0.2 1 calc R U P C -3

loop_
_atom_site_aniso_label
_atom_site_aniso_U_11
_atom_site_aniso_U_22
_atom_site_aniso_U_33
_atom_site_aniso_U_23
_atom_site_aniso_U_13
_atom_site_aniso_U_12
Cu1 0.02006(11) 0.01910(11) 0.02342(11) 0.00698(8) 0.00534(8) 0.00784(8)
Cu2 0.02107(11) 0.02032(11) 0.02152(11) 0.00793(8) 0.00537(8) 0.00846(8)
Cl1 0.0288(2) 0.0341(3) 0.0357(3) 0.0152(2) 0.00337(19) 0.01113(19)
Cl2 0.0356(3) 0.0407(3) 0.0396(3) -0.0010(2) 0.0138(2) 0.0131(2)
O1 0.0245(7) 0.0231(6) 0.0253(6) 0.0082(5) 0.0064(5) 0.0115(5)
O2 0.0227(6) 0.0233(6) 0.0242(6) 0.0082(5) 0.0055(5) 0.0101(5)
N1 0.0213(7) 0.0197(7) 0.0208(7) 0.0043(6) 0.0034(6) 0.0078(6)
N5 0.0276(8) 0.0243(8) 0.0317(8) 0.0127(7) 0.0106(7) 0.0118(6)
N9 0.0236(8) 0.0242(8) 0.0324(8) 0.0147(7) 0.0077(6) 0.0115(6)
N7 0.0204(7) 0.0229(8) 0.0315(8) 0.0075(6) 0.0071(6) 0.0076(6)
N2 0.0217(7) 0.0229(7) 0.0202(7) 0.0078(6) 0.0034(6) 0.0104(6)
N10 0.0211(7) 0.0300(8) 0.0256(8) 0.0145(6) 0.0066(6) 0.0114(6)
N8 0.0257(8) 0.0206(7) 0.0346(9) 0.0119(7) 0.0094(7) 0.0086(6)
N4 0.0255(8) 0.0230(8) 0.0314(8) 0.0120(7) 0.0075(7) 0.0085(6)
O4 0.0300(8) 0.0622(11) 0.0473(10) 0.0255(9) -0.0019(7) 0.0136(8)
N3 0.0227(8) 0.0229(8) 0.0288(8) 0.0061(6) 0.0067(6) 0.0092(6)
N6 0.0226(8) 0.0304(8) 0.0245(8) 0.0144(6) 0.0055(6) 0.0104(6)
O8A 0.043(3) 0.056(3) 0.036(4) 0.002(3) 0.018(3) 0.025(2)
O6 0.0363(9) 0.0808(14) 0.0589(12) 0.0186(10) 0.0111(8) 0.0316(10)
O11 0.0703(14) 0.0555(12) 0.0475(11) 0.0168(9) 0.0076(10) 0.0079(10)
O5 0.0612(13) 0.0439(11) 0.0874(16) -0.0053(10) 0.0102(12) 0.0210(10)
O10A 0.031(2) 0.088(7) 0.049(4) 0.003(4) 0.006(2) 0.017(3)
C11 0.0236(9) 0.0243(9) 0.0420(11) 0.0174(8) 0.0022(8) 0.0079(7)
C1 0.0207(8) 0.0219(9) 0.0270(9) 0.0060(7) 0.0038(7) 0.0095(7)
C21 0.0192(9) 0.0339(10) 0.0320(10) 0.0128(8) 0.0059(7) 0.0086(8)
C8 0.0213(8) 0.0277(9) 0.0231(9) 0.0116(7) 0.0030(7) 0.0129(7)
C13 0.0308(10) 0.0219(9) 0.0433(12) 0.0103(8) 0.0102(9) 0.0120(8)
C28 0.0331(10) 0.0354(11) 0.0325(10) 0.0194(9) 0.0131(8) 0.0182(9)
C00T 0.0234(9) 0.0198(8) 0.0318(10) 0.0070(7) 0.0076(7) 0.0071(7)
C16 0.0222(9) 0.0289(10) 0.0303(10) 0.0116(8) 0.0080(7) 0.0099(7)
C9 0.0228(9) 0.0274(9) 0.0253(9) 0.0138(7) 0.0064(7) 0.0121(7)
O3 0.0642(14) 0.0920(17) 0.0752(15) 0.0645(14) -0.0105(11) 0.0004(12)
C18 0.0223(9) 0.0345(10) 0.0274(9) 0.0122(8) 0.0030(7) 0.0108(8)
C5 0.0202(8) 0.0225(8) 0.0203(8) 0.0056(7) 0.0022(6) 0.0107(7)
C4 0.0281(9) 0.0290(10) 0.0196(8) 0.0046(7) 0.0017(7) 0.0132(8)
C23 0.0260(9) 0.0343(10) 0.0255(9) 0.0088(8) 0.0074(7) 0.0154(8)
C10 0.0401(12) 0.0336(11) 0.0448(12) 0.0243(10) 0.0072(10) 0.0142(9)
C27 0.0460(13) 0.0352(11) 0.0450(12) 0.0250(10) 0.0176(10) 0.0229(10)
C17 0.0225(9) 0.0426(12) 0.0324(10) 0.0160(9) 0.0055(8) 0.0128(8)
C22 0.0234(10) 0.0417(12) 0.0358(11) 0.0093(9) 0.0097(8) 0.0150(9)
C26 0.0382(11) 0.0261(10) 0.0434(12) 0.0187(9) 0.0197(9) 0.0159(9)
C12 0.0353(11) 0.0237(10) 0.0509(13) 0.0157(9) 0.0090(10) 0.0143(8)
C7 0.0338(10) 0.0390(11) 0.0219(9) 0.0143(8) 0.0076(8) 0.0164(9)
C2 0.0302(10) 0.0237(9) 0.0293(10) 0.0001(8) 0.0008(8) 0.0056(8)
C6 0.0380(11) 0.0392(11) 0.0176(9) 0.0058(8) 0.0042(8) 0.0162(9)
C14 0.0624(16) 0.0320(12) 0.0552(15) 0.0133(11) 0.0279(13) 0.0253(11)
C29 0.0411(12) 0.0449(13) 0.0363(12) 0.0197(10) 0.0027(9) 0.0176(10)
C3 0.0361(11) 0.0309(10) 0.0228(9) -0.0020(8) -0.0006(8) 0.0098(9)
C20 0.0246(10) 0.0346(11) 0.0535(14) 0.0131(10) 0.0073(9) 0.0052(9)
C15 0.0288(10) 0.0544(14) 0.0369(11) 0.0247(10) 0.0136(9) 0.0166(10)
C24 0.0333(11) 0.0389(12) 0.0372(11) 0.0000(9) 0.0104(9) 0.0186(9)
C19 0.0285(11) 0.0632(15) 0.0361(12) 0.0281(11) 0.0021(9) 0.0165(10)
C25 0.0582(16) 0.0237(11) 0.0596(16) 0.0160(10) 0.0166(12) 0.0143(10)
C31 0.0538(15) 0.0312(12) 0.0460(14) 0.0146(10) 0.0172(12) -0.0043(10)
C32 0.087(3) 0.0528(18) 0.076(2) 0.0325(17) -0.0054(19) 0.0066(17)
C30 0.087(3) 0.063(2) 0.094(3) 0.0133(19) 0.054(2) 0.0137(18)
O9A 0.057(2) 0.175(7) 0.040(2) 0.038(3) 0.0088(17) 0.047(3)
O12A 0.088(5) 0.125(8) 0.099(6) 0.058(6) 0.042(5) 0.051(5)
O8B 0.067(3) 0.072(4) 0.078(4) 0.043(4) 0.021(3) 0.050(3)
C34A 0.056(5) 0.052(5) 0.073(5) 0.011(4) 0.012(4) 0.022(4)
O7B 0.063(3) 0.067(4) 0.031(2) -0.011(2) -0.003(2) 0.019(3)
O7A 0.155(6) 0.043(2) 0.163(8) 0.029(3) 0.121(6) 0.051(3)
O10B 0.061(7) 0.044(3) 0.066(7) 0.020(4) 0.022(6) 0.005(4)
O9B 0.059(4) 0.077(5) 0.046(8) 0.002(5) 0.013(5) 0.053(4)
C35A 0.088(5) 0.072(5) 0.072(4) 0.021(4) 0.019(4) 0.021(4)
C33A 0.100(7) 0.065(6) 0.090(7) -0.002(5) 0.016(6) 0.002(5)
O12B 0.209(14) 0.086(7) 0.082(6) 0.034(5) 0.054(8) 0.076(8)
C34B 0.093(11) 0.072(10) 0.073(7) 0.031(7) 0.028(8) 0.057(8)
C35B 0.100(14) 0.080(12) 0.120(14) 0.031(9) 0.050(11) 0.034(9)
O12C 0.110(19) 0.118(18) 0.30(3) 0.04(2) 0.08(2) 0.074(15)
C34C 0.086(11) 0.072(9) 0.115(13) 0.011(9) 0.034(10) 0.057(8)
C33C 0.069(15) 0.051(13) 0.13(2) -0.024(15) 0.014(15) -0.026(12)
C35C 0.077(16) 0.071(10) 0.11(2) 0.008(13) 0.047(15) 0.019(10)

loop_
_atom_type_symbol
_atom_type_description
_atom_type_scat_dispersion_real
_atom_type_scat_dispersion_imag
_atom_type_scat_source
C C 0.0033 0.0016 'International Tables Vol C Tables 4.2.6.8 and 6.1.1.4'
H H 0.0000 0.0000 'International Tables Vol C Tables 4.2.6.8 and 6.1.1.4'
Cl Cl 0.1484 0.1585 'International Tables Vol C Tables 4.2.6.8 and 6.1.1.4'
Cu Cu 0.3201 1.2651 'International Tables Vol C Tables 4.2.6.8 and 6.1.1.4'
N N 0.0061 0.0033 'International Tables Vol C Tables 4.2.6.8 and 6.1.1.4'
O O 0.0106 0.0060 'International Tables Vol C Tables 4.2.6.8 and 6.1.1.4'

loop_
_geom_angle_atom_site_label_1
_geom_angle_atom_site_label_2
_geom_angle_atom_site_label_3
_geom_angle
_geom_angle_site_symmetry_1
_geom_angle_site_symmetry_3
_geom_angle_publ_flag
O1 Cu1 Cu2 44.05(4) . . ?
O1 Cu1 O2 80.83(6) . . ?
O1 Cu1 N1 99.56(6) . . ?
O1 Cu1 N4 171.37(6) . . ?
O1 Cu1 N3 96.14(7) . . ?
O2 Cu1 Cu2 43.78(4) . . ?
O2 Cu1 N1 97.55(7) . . ?
O2 Cu1 N4 95.47(7) . . ?
O2 Cu1 N3 176.78(6) . . ?
N1 Cu1 Cu2 82.39(5) . . ?
N4 Cu1 Cu2 135.71(5) . . ?
N4 Cu1 N1 88.62(7) . . ?
N3 Cu1 Cu2 134.01(5) . . ?
N3 Cu1 N1 84.00(7) . . ?
N3 Cu1 N4 87.38(7) . . ?
O1 Cu2 Cu1 43.60(4) . . ?
O1 Cu2 N5 93.85(7) . . ?
O1 Cu2 N2 100.04(7) . . ?
O1 Cu2 N6 175.38(6) . . ?
O2 Cu2 Cu1 43.97(4) . . ?
O2 Cu2 O1 80.61(6) . . ?
O2 Cu2 N5 170.01(6) . . ?
O2 Cu2 N2 101.95(6) . . ?
O2 Cu2 N6 96.82(6) . . ?
N5 Cu2 Cu1 134.21(5) . . ?
N5 Cu2 N2 87.14(7) . . ?
N5 Cu2 N6 88.12(7) . . ?
N2 Cu2 Cu1 85.67(5) . . ?
N6 Cu2 Cu1 135.74(5) . . ?
N6 Cu2 N2 84.21(7) . . ?
O6 Cl1 O4 109.09(12) . . ?
O5 Cl1 O4 107.82(13) . . ?
O5 Cl1 O6 108.85(14) . . ?
O3 Cl1 O4 109.73(12) . . ?
O3 Cl1 O6 110.31(15) . . ?
O3 Cl1 O5 110.99(17) . . ?
O8A Cl2 O9A 103.7(6) . . ?
O10A Cl2 O8A 112.7(8) . . ?
O10A Cl2 O9A 104.8(5) . . ?
O7B Cl2 O8B 103.2(4) . . ?
O7B Cl2 O10B 117.8(9) . . ?
O7A Cl2 O8A 113.0(6) . . ?
O7A Cl2 O10A 113.1(6) . . ?
O7A Cl2 O9A 108.7(4) . . ?
O10B Cl2 O8B 102.5(7) . . ?
O9B Cl2 O8B 103.6(9) . . ?
O9B Cl2 O7B 116.2(9) . . ?
O9B Cl2 O10B 111.0(13) . . ?
Cu1 O1 Cu2 92.35(6) . . ?
Cu1 O1 H1 112.5 . . ?
Cu2 O1 H1 107.0 . . ?
Cu1 O2 H2 108.8 . . ?
Cu2 O2 Cu1 92.25(6) . . ?
Cu2 O2 H2 112.6 . . ?
C1 N1 Cu1 113.23(13) . . ?
C1 N1 C5 117.81(16) . . ?
C5 N1 Cu1 128.45(12) . . ?
N9 N5 Cu2 117.94(12) . . ?
C13 N5 Cu2 136.23(14) . . ?
C13 N5 N9 105.79(16) . . ?
N5 N9 C9 119.65(15) . . ?
C11 N9 N5 111.28(16) . . ?
C11 N9 C9 128.80(17) . . ?
N3 N7 C00T 119.78(15) . . ?
C21 N7 N3 111.35(16) . . ?
C21 N7 C00T 128.85(16) . . ?
C8 N2 Cu2 114.32(12) . . ?
C8 N2 C5 118.20(16) . . ?
C5 N2 Cu2 126.57(12) . . ?
N6 N10 C9 118.56(14) . . ?
C16 N10 N6 111.84(15) . . ?
C16 N10 C9 129.58(16) . . ?
N4 N8 C00T 119.05(15) . . ?
C26 N8 N4 111.45(17) . . ?
C26 N8 C00T 129.49(17) . . ?
N8 N4 Cu1 117.79(12) . . ?
C28 N4 Cu1 136.30(15) . . ?
C28 N4 N8 105.84(16) . . ?
N7 N3 Cu1 117.16(12) . . ?
C23 N3 Cu1 136.74(14) . . ?
C23 N3 N7 105.87(16) . . ?
N10 N6 Cu2 117.36(11) . . ?
C18 N6 Cu2 136.94(13) . . ?
C18 N6 N10 105.29(15) . . ?
N9 C11 C10 122.87(19) . . ?
N9 C11 C12 106.07(18) . . ?
C12 C11 C10 131.05(19) . . ?
N1 C1 C00T 117.25(16) . . ?
N1 C1 C2 123.83(18) . . ?
C2 C1 C00T 118.91(17) . . ?
N7 C21 C22 105.85(18) . . ?
N7 C21 C20 122.84(19) . . ?
C22 C21 C20 131.30(19) . . ?
N2 C8 C9 117.48(16) . . ?
N2 C8 C7 123.81(18) . . ?
C7 C8 C9 118.62(17) . . ?
N5 C13 C12 109.77(19) . . ?
N5 C13 C14 121.47(19) . . ?
C12 C13 C14 128.77(19) . . ?
N4 C28 C27 109.55(19) . . ?
N4 C28 C29 121.21(19) . . ?
C27 C28 C29 129.2(2) . . ?
N7 C00T N8 109.60(16) . . ?
N7 C00T C1 113.07(15) . . ?
N7 C00T H00T 107.4 . . ?
N8 C00T C1 111.76(15) . . ?
N8 C00T H00T 107.4 . . ?
C1 C00T H00T 107.4 . . ?
N10 C16 C17 105.94(17) . . ?
N10 C16 C15 122.98(18) . . ?
C17 C16 C15 131.07(18) . . ?
N9 C9 N10 109.12(15) . . ?
N9 C9 C8 114.99(15) . . ?
N9 C9 H9 107.7 . . ?
N10 C9 C8 109.41(15) . . ?
N10 C9 H9 107.7 . . ?
C8 C9 H9 107.7 . . ?
N6 C18 C17 110.24(17) . . ?
N6 C18 C19 121.20(18) . . ?
C17 C18 C19 128.56(18) . . ?
N1 C5 C4 122.09(17) . . ?
N2 C5 N1 115.92(15) . . ?
N2 C5 C4 121.99(17) . . ?
C5 C4 C6 117.97(18) . . ?
C3 C4 C5 118.01(18) . . ?
C3 C4 C6 124.02(18) . . ?
N3 C23 C22 109.70(18) . . ?
N3 C23 C24 121.29(18) . . ?
C22 C23 C24 129.01(19) . . ?
C11 C10 H10A 109.5 . . ?
C11 C10 H10B 109.5 . . ?
C11 C10 H10C 109.5 . . ?
H10A C10 H10B 109.5 . . ?
H10A C10 H10C 109.5 . . ?
H10B C10 H10C 109.5 . . ?
C28 C27 H27 126.4 . . ?
C26 C27 C28 107.14(19) . . ?
C26 C27 H27 126.4 . . ?
C16 C17 C18 106.69(17) . . ?
C16 C17 H17 126.7 . . ?
C18 C17 H17 126.7 . . ?
C21 C22 C23 107.22(18) . . ?
C21 C22 H22 126.4 . . ?
C23 C22 H22 126.4 . . ?
N8 C26 C27 106.01(19) . . ?
N8 C26 C25 122.4(2) . . ?
C27 C26 C25 131.5(2) . . ?
C11 C12 C13 107.07(18) . . ?
C11 C12 H12 126.5 . . ?
C13 C12 H12 126.5 . . ?
C8 C7 H7 120.6 . . ?
C6 C7 C8 118.75(18) . . ?
C6 C7 H7 120.6 . . ?
C1 C2 H2A 120.5 . . ?
C3 C2 C1 118.92(19) . . ?
C3 C2 H2A 120.5 . . ?
C4 C6 H6 120.4 . . ?
C7 C6 C4 119.27(18) . . ?
C7 C6 H6 120.4 . . ?
C13 C14 H14A 109.5 . . ?
C13 C14 H14B 109.5 . . ?
C13 C14 H14C 109.5 . . ?
H14A C14 H14B 109.5 . . ?
H14A C14 H14C 109.5 . . ?
H14B C14 H14C 109.5 . . ?
C28 C29 H29A 109.5 . . ?
C28 C29 H29B 109.5 . . ?
C28 C29 H29C 109.5 . . ?
H29A C29 H29B 109.5 . . ?
H29A C29 H29C 109.5 . . ?
H29B C29 H29C 109.5 . . ?
C4 C3 H3 120.3 . . ?
C2 C3 C4 119.33(18) . . ?
C2 C3 H3 120.3 . . ?
C21 C20 H20A 109.5 . . ?
C21 C20 H20B 109.5 . . ?
C21 C20 H20C 109.5 . . ?
H20A C20 H20B 109.5 . . ?
H20A C20 H20C 109.5 . . ?
H20B C20 H20C 109.5 . . ?
C16 C15 H15A 109.5 . . ?
C16 C15 H15B 109.5 . . ?
C16 C15 H15C 109.5 . . ?
H15A C15 H15B 109.5 . . ?
H15A C15 H15C 109.5 . . ?
H15B C15 H15C 109.5 . . ?
C23 C24 H24A 109.5 . . ?
C23 C24 H24B 109.5 . . ?
C23 C24 H24C 109.5 . . ?
H24A C24 H24B 109.5 . . ?
H24A C24 H24C 109.5 . . ?
H24B C24 H24C 109.5 . . ?
C18 C19 H19A 109.5 . . ?
C18 C19 H19B 109.5 . . ?
C18 C19 H19C 109.5 . . ?
H19A C19 H19B 109.5 . . ?
H19A C19 H19C 109.5 . . ?
H19B C19 H19C 109.5 . . ?
C26 C25 H25A 109.5 . . ?
C26 C25 H25B 109.5 . . ?
C26 C25 H25C 109.5 . . ?
H25A C25 H25B 109.5 . . ?
H25A C25 H25C 109.5 . . ?
H25B C25 H25C 109.5 . . ?
O11 C31 C32 120.9(3) . . ?
O11 C31 C30 120.7(3) . . ?
C32 C31 C30 118.5(3) . . ?
C31 C32 H32A 109.5 . . ?
C31 C32 H32B 109.5 . . ?
C31 C32 H32C 109.5 . . ?
H32A C32 H32B 109.5 . . ?
H32A C32 H32C 109.5 . . ?
H32B C32 H32C 109.5 . . ?
C31 C30 H30A 109.5 . . ?
C31 C30 H30B 109.5 . . ?
C31 C30 H30C 109.5 . . ?
H30A C30 H30B 109.5 . . ?
H30A C30 H30C 109.5 . . ?
H30B C30 H30C 109.5 . . ?
O12A C34A C35A 121.2(9) . . ?
O12A C34A C33A 119.8(10) . . ?
C35A C34A C33A 118.7(8) . . ?
C34A C35A H35A 109.5 . . ?
C34A C35A H35B 109.5 . . ?
C34A C35A H35C 109.5 . . ?
H35A C35A H35B 109.5 . . ?
H35A C35A H35C 109.5 . . ?
H35B C35A H35C 109.5 . . ?
C34A C33A H33A 109.5 . . ?
C34A C33A H33B 109.5 . . ?
C34A C33A H33C 109.5 . . ?
H33A C33A H33B 109.5 . . ?
H33A C33A H33C 109.5 . . ?
H33B C33A H33C 109.5 . . ?
H33D C33B H33E 109.5 . . ?
H33D C33B H33F 109.5 . . ?
H33E C33B H33F 109.5 . . ?
C34B C33B H33D 109.5 . . ?
C34B C33B H33E 109.5 . . ?
C34B C33B H33F 109.5 . . ?
O12B C34B C33B 120.9(16) . . ?
O12B C34B C35B 124.1(14) . . ?
C35B C34B C33B 114.2(13) . . ?
C34B C35B H35D 109.5 . . ?
C34B C35B H35E 109.5 . . ?
C34B C35B H35F 109.5 . . ?
H35D C35B H35E 109.5 . . ?
H35D C35B H35F 109.5 . . ?
H35E C35B H35F 109.5 . . ?
O12C C34C C33C 138(3) . . ?
O12C C34C C35C 107(2) . . ?
C35C C34C C33C 116(3) . . ?
C34C C33C H33G 109.5 . . ?
C34C C33C H33H 109.5 . . ?
C34C C33C H33I 109.5 . . ?
H33G C33C H33H 109.5 . . ?
H33G C33C H33I 109.5 . . ?
H33H C33C H33I 109.5 . . ?
C34C C35C H35G 109.5 . . ?
C34C C35C H35H 109.5 . . ?
C34C C35C H35I 109.5 . . ?
H35G C35C H35H 109.5 . . ?
H35G C35C H35I 109.5 . . ?
H35H C35C H35I 109.5 . . ?

loop_
_geom_bond_atom_site_label_1
_geom_bond_atom_site_label_2
_geom_bond_distance
_geom_bond_site_symmetry_2
_geom_bond_publ_flag
Cu1 Cu2 2.7852(10) . ?
Cu1 O1 1.9224(14) . ?
Cu1 O2 1.9353(15) . ?
Cu1 N1 2.3266(17) . ?
Cu1 N4 2.0062(16) . ?
Cu1 N3 2.0023(17) . ?
Cu2 O1 1.9382(14) . ?
Cu2 O2 1.9284(14) . ?
Cu2 N5 1.9939(16) . ?
Cu2 N2 2.2787(19) . ?
Cu2 N6 2.0403(16) . ?
Cl1 O4 1.4431(18) . ?
Cl1 O6 1.4217(19) . ?
Cl1 O5 1.418(2) . ?
Cl1 O3 1.4154(19) . ?
Cl2 O8A 1.476(11) . ?
Cl2 O10A 1.404(12) . ?
Cl2 O9A 1.529(4) . ?
Cl2 O8B 1.565(5) . ?
Cl2 O7B 1.377(4) . ?
Cl2 O7A 1.333(4) . ?
Cl2 O10B 1.395(15) . ?
Cl2 O9B 1.322(16) . ?
O1 H1 0.8797 . ?
O2 H2 0.8110 . ?
N1 C1 1.322(2) . ?
N1 C5 1.362(2) . ?
N5 N9 1.366(2) . ?
N5 C13 1.335(2) . ?
N9 C11 1.362(2) . ?
N9 C9 1.445(2) . ?
N7 N3 1.369(2) . ?
N7 C21 1.358(2) . ?
N7 C00T 1.450(2) . ?
N2 C8 1.318(2) . ?
N2 C5 1.361(2) . ?
N10 N6 1.368(2) . ?
N10 C16 1.354(2) . ?
N10 C9 1.458(2) . ?
N8 N4 1.366(2) . ?
N8 C00T 1.450(3) . ?
N8 C26 1.355(3) . ?
N4 C28 1.332(3) . ?
N3 C23 1.330(2) . ?
N6 C18 1.332(2) . ?
O11 C31 1.208(3) . ?
C11 C10 1.490(3) . ?
C11 C12 1.366(3) . ?
C1 C00T 1.529(3) . ?
C1 C2 1.404(3) . ?
C21 C22 1.369(3) . ?
C21 C20 1.492(3) . ?
C8 C9 1.532(3) . ?
C8 C7 1.405(3) . ?
C13 C12 1.399(3) . ?
C13 C14 1.490(3) . ?
C28 C27 1.400(3) . ?
C28 C29 1.485(3) . ?
C00T H00T 1.0000 . ?
C16 C17 1.372(3) . ?
C16 C15 1.489(3) . ?
C9 H9 1.0000 . ?
C18 C17 1.399(3) . ?
C18 C19 1.491(3) . ?
C5 C4 1.412(3) . ?
C4 C6 1.413(3) . ?
C4 C3 1.410(3) . ?
C23 C22 1.397(3) . ?
C23 C24 1.489(3) . ?
C10 H10A 0.9800 . ?
C10 H10B 0.9800 . ?
C10 H10C 0.9800 . ?
C27 H27 0.9500 . ?
C27 C26 1.365(3) . ?
C17 H17 0.9500 . ?
C22 H22 0.9500 . ?
C26 C25 1.490(3) . ?
C12 H12 0.9500 . ?
C7 H7 0.9500 . ?
C7 C6 1.365(3) . ?
C2 H2A 0.9500 . ?
C2 C3 1.359(3) . ?
C6 H6 0.9500 . ?
C14 H14A 0.9800 . ?
C14 H14B 0.9800 . ?
C14 H14C 0.9800 . ?
C29 H29A 0.9800 . ?
C29 H29B 0.9800 . ?
C29 H29C 0.9800 . ?
C3 H3 0.9500 . ?
C20 H20A 0.9800 . ?
C20 H20B 0.9800 . ?
C20 H20C 0.9800 . ?
C15 H15A 0.9800 . ?
C15 H15B 0.9800 . ?
C15 H15C 0.9800 . ?
C24 H24A 0.9800 . ?
C24 H24B 0.9800 . ?
C24 H24C 0.9800 . ?
C19 H19A 0.9800 . ?
C19 H19B 0.9800 . ?
C19 H19C 0.9800 . ?
C25 H25A 0.9800 . ?
C25 H25B 0.9800 . ?
C25 H25C 0.9800 . ?
C31 C32 1.472(5) . ?
C31 C30 1.483(4) . ?
C32 H32A 0.9800 . ?
C32 H32B 0.9800 . ?
C32 H32C 0.9800 . ?
C30 H30A 0.9800 . ?
C30 H30B 0.9800 . ?
C30 H30C 0.9800 . ?
O12A C34A 1.167(10) . ?
C34A C35A 1.466(10) . ?
C34A C33A 1.471(10) . ?
C35A H35A 0.9800 . ?
C35A H35B 0.9800 . ?
C35A H35C 0.9800 . ?
C33A H33A 0.9800 . ?
C33A H33B 0.9800 . ?
C33A H33C 0.9800 . ?
C33B H33D 0.9800 . ?
C33B H33E 0.9800 . ?
C33B H33F 0.9800 . ?
C33B C34B 1.486(15) . ?
O12B C34B 1.177(13) . ?
C34B C35B 1.484(16) . ?
C35B H35D 0.9800 . ?
C35B H35E 0.9800 . ?
C35B H35F 0.9800 . ?
O12C C34C 1.28(3) . ?
C34C C33C 1.68(5) . ?
C34C C35C 1.62(4) . ?
C33C H33G 0.9800 . ?
C33C H33H 0.9800 . ?
C33C H33I 0.9800 . ?
C35C H35G 0.9800 . ?
C35C H35H 0.9800 . ?
C35C H35I 0.9800 . ?

loop_
_geom_hbond_atom_site_label_D
_geom_hbond_atom_site_label_H
_geom_hbond_atom_site_label_A
_geom_hbond_distance_DH
_geom_hbond_distance_HA
_geom_hbond_distance_DA
_geom_hbond_angle_DHA
_geom_hbond_site_symmetry_A
_geom_hbond_publ_flag
O1 H1 O3 0.88 2.21 3.074(3) 169.0 . yes
O2 H2 O7B 0.81 2.32 3.086(7) 158.1 . yes
O2 H2 O7A 0.81 2.11 2.911(4) 168.1 . yes

loop_
_geom_torsion_atom_site_label_1
_geom_torsion_atom_site_label_2
_geom_torsion_atom_site_label_3
_geom_torsion_atom_site_label_4
_geom_torsion
_geom_torsion_site_symmetry_1
_geom_torsion_site_symmetry_2
_geom_torsion_site_symmetry_3
_geom_torsion_site_symmetry_4
_geom_torsion_publ_flag
Cu1 N1 C1 C00T -7.7(2) . . . . ?
Cu1 N1 C1 C2 171.23(15) . . . . ?
Cu1 N1 C5 N2 8.4(2) . . . . ?
Cu1 N1 C5 C4 -170.73(13) . . . . ?
Cu1 N4 C28 C27 176.55(15) . . . . ?
Cu1 N4 C28 C29 -3.3(3) . . . . ?
Cu1 N3 C23 C22 173.78(16) . . . . ?
Cu1 N3 C23 C24 -6.0(3) . . . . ?
Cu2 N5 N9 C11 176.64(12) . . . . ?
Cu2 N5 N9 C9 2.1(2) . . . . ?
Cu2 N5 C13 C12 -176.41(15) . . . . ?
Cu2 N5 C13 C14 3.8(3) . . . . ?
Cu2 N2 C8 C9 7.56(19) . . . . ?
Cu2 N2 C8 C7 -168.85(14) . . . . ?
Cu2 N2 C5 N1 -12.5(2) . . . . ?
Cu2 N2 C5 C4 166.66(13) . . . . ?
Cu2 N6 C18 C17 171.40(15) . . . . ?
Cu2 N6 C18 C19 -8.5(3) . . . . ?
N1 C1 C00T N7 -56.0(2) . . . . ?
N1 C1 C00T N8 68.2(2) . . . . ?
N1 C1 C2 C3 1.0(3) . . . . ?
N1 C5 C4 C6 -179.56(17) . . . . ?
N1 C5 C4 C3 0.6(3) . . . . ?
N5 N9 C11 C10 -178.69(18) . . . . ?
N5 N9 C11 C12 1.1(2) . . . . ?
N5 N9 C9 N10 59.3(2) . . . . ?
N5 N9 C9 C8 -64.0(2) . . . . ?
N5 C13 C12 C11 -0.4(2) . . . . ?
N9 N5 C13 C12 1.1(2) . . . . ?
N9 N5 C13 C14 -178.7(2) . . . . ?
N9 C11 C12 C13 -0.4(2) . . . . ?
N7 N3 C23 C22 -0.4(2) . . . . ?
N7 N3 C23 C24 179.87(18) . . . . ?
N7 C21 C22 C23 1.0(2) . . . . ?
N2 C8 C9 N9 54.1(2) . . . . ?
N2 C8 C9 N10 -69.1(2) . . . . ?
N2 C8 C7 C6 0.3(3) . . . . ?
N2 C5 C4 C6 1.3(3) . . . . ?
N2 C5 C4 C3 -178.54(17) . . . . ?
N10 N6 C18 C17 -0.7(2) . . . . ?
N10 N6 C18 C19 179.44(19) . . . . ?
N10 C16 C17 C18 0.1(2) . . . . ?
N8 N4 C28 C27 -0.3(2) . . . . ?
N8 N4 C28 C29 179.88(18) . . . . ?
N4 N8 C00T N7 56.8(2) . . . . ?
N4 N8 C00T C1 -69.3(2) . . . . ?
N4 N8 C26 C27 -0.7(2) . . . . ?
N4 N8 C26 C25 178.23(19) . . . . ?
N4 C28 C27 C26 -0.1(2) . . . . ?
N3 N7 C21 C22 -1.3(2) . . . . ?
N3 N7 C21 C20 177.47(19) . . . . ?
N3 N7 C00T N8 -61.9(2) . . . . ?
N3 N7 C00T C1 63.5(2) . . . . ?
N3 C23 C22 C21 -0.4(2) . . . . ?
N6 N10 C16 C17 -0.5(2) . . . . ?
N6 N10 C16 C15 178.80(19) . . . . ?
N6 N10 C9 N9 -65.0(2) . . . . ?
N6 N10 C9 C8 61.5(2) . . . . ?
N6 C18 C17 C16 0.4(2) . . . . ?
C11 N9 C9 N10 -114.1(2) . . . . ?
C11 N9 C9 C8 122.5(2) . . . . ?
C1 N1 C5 N2 179.61(15) . . . . ?
C1 N1 C5 C4 0.5(3) . . . . ?
C1 C2 C3 C4 0.1(3) . . . . ?
C21 N7 N3 Cu1 -174.43(13) . . . . ?
C21 N7 N3 C23 1.1(2) . . . . ?
C21 N7 C00T N8 116.0(2) . . . . ?
C21 N7 C00T C1 -118.6(2) . . . . ?
C8 N2 C5 N1 179.10(15) . . . . ?
C8 N2 C5 C4 -1.7(3) . . . . ?
C8 C7 C6 C4 -0.7(3) . . . . ?
C13 N5 N9 C11 -1.4(2) . . . . ?
C13 N5 N9 C9 -175.94(17) . . . . ?
C28 C27 C26 N8 0.5(2) . . . . ?
C28 C27 C26 C25 -178.3(2) . . . . ?
C00T N7 N3 Cu1 3.8(2) . . . . ?
C00T N7 N3 C23 179.24(17) . . . . ?
C00T N7 C21 C22 -179.30(19) . . . . ?
C00T N7 C21 C20 -0.5(3) . . . . ?
C00T N8 N4 Cu1 4.0(2) . . . . ?
C00T N8 N4 C28 -178.46(16) . . . . ?
C00T N8 C26 C27 178.26(19) . . . . ?
C00T N8 C26 C25 -2.8(3) . . . . ?
C00T C1 C2 C3 179.91(19) . . . . ?
C16 N10 N6 Cu2 -173.16(13) . . . . ?
C16 N10 N6 C18 0.8(2) . . . . ?
C16 N10 C9 N9 116.8(2) . . . . ?
C16 N10 C9 C8 -116.6(2) . . . . ?
C9 N9 C11 C10 -4.8(3) . . . . ?
C9 N9 C11 C12 175.05(18) . . . . ?
C9 N10 N6 Cu2 8.4(2) . . . . ?
C9 N10 N6 C18 -177.66(16) . . . . ?
C9 N10 C16 C17 177.67(19) . . . . ?
C9 N10 C16 C15 -3.0(3) . . . . ?
C9 C8 C7 C6 -176.11(18) . . . . ?
C5 N1 C1 C00T 179.81(15) . . . . ?
C5 N1 C1 C2 -1.3(3) . . . . ?
C5 N2 C8 C9 177.35(15) . . . . ?
C5 N2 C8 C7 0.9(3) . . . . ?
C5 C4 C6 C7 -0.1(3) . . . . ?
C5 C4 C3 C2 -0.8(3) . . . . ?
C10 C11 C12 C13 179.4(2) . . . . ?
C26 N8 N4 Cu1 -176.88(13) . . . . ?
C26 N8 N4 C28 0.7(2) . . . . ?
C26 N8 C00T N7 -122.1(2) . . . . ?
C26 N8 C00T C1 111.7(2) . . . . ?
C7 C8 C9 N9 -129.31(18) . . . . ?
C7 C8 C9 N10 107.50(18) . . . . ?
C2 C1 C00T N7 124.98(19) . . . . ?
C2 C1 C00T N8 -110.8(2) . . . . ?
C6 C4 C3 C2 179.3(2) . . . . ?
C14 C13 C12 C11 179.4(2) . . . . ?
C29 C28 C27 C26 179.7(2) . . . . ?
C3 C4 C6 C7 179.8(2) . . . . ?
C20 C21 C22 C23 -177.6(2) . . . . ?
C15 C16 C17 C18 -179.2(2) . . . . ?
C24 C23 C22 C21 179.3(2) . . . . ?
C19 C18 C17 C16 -179.8(2) . . . . ?
